data_4504872
loop_
_publ_author_name
'Scott, Janet L.'
'Tanaka, Koichi'

_publ_section_title
;
 Photochromic Crystals:&#x2009; Toward an Understanding of Color
 Development in the Solid State
;
_journal_issue 3
_journal_name_full 'Crystal Growth &amp; Design'
_journal_page_first 1209
_journal_paper_doi 10.1021/cg049591l
_journal_volume 5
_journal_year 2005
_chemical_formula_moiety 'C46 H30 O2 (C2 H6 S)'
_chemical_formula_sum 'C48 H36 O3 S'
_chemical_formula_weight 692.83
_chemical_name_systematic
; 
3-fluoren-9-ylidene-2-[9-(3-oxo-3-(4-methylphenyl)-prop-1-ynyl)-9H-fluoren-9-yl]-1-(4-methylphenyl)-propenone DMSO solvate
;
_space_group_IT_number 14
_symmetry_cell_setting monoclinic
_symmetry_space_group_name_Hall '-P 2ybc'
_symmetry_space_group_name_H-M 'P 1 21/c 1'
_atom_sites_solution_hydrogens geom
_atom_sites_solution_primary direct
_atom_sites_solution_secondary difmap
_audit_creation_method SHELXL-97
_cell_angle_alpha 90.00
_cell_angle_beta 93.9230(10)
_cell_angle_gamma 90.00
_cell_formula_units_Z 4
_cell_length_a 12.1597(2)
_cell_length_b 19.8671(4)
_cell_length_c 15.6274(2)
_cell_measurement_temperature 123(2)
_cell_volume 3766.39(11)
_computing_cell_refinement 'Nonius collect'
_computing_data_collection 'Nonius collect'
_computing_data_reduction 'Nonius collect'
_computing_molecular_graphics X-Seed
_computing_publication_material ciftab
_computing_structure_refinement 'SHELXL-97 (Sheldrick, 1997)'
_computing_structure_solution 'SHELXS-97 (Sheldrick, 1990)'
_diffrn_ambient_temperature 123(2)
_diffrn_measured_fraction_theta_full 0.986
_diffrn_measured_fraction_theta_max 0.986
_diffrn_measurement_device_type 'Enraf Nonius Kappa CCD'
_diffrn_measurement_method 'phi and omega scans'
_diffrn_radiation_monochromator graphite
_diffrn_radiation_source 'fine-focus sealed tube'
_diffrn_radiation_type MoK\a
_diffrn_radiation_wavelength 0.71073
_diffrn_reflns_av_R_equivalents 0.0000
_diffrn_reflns_av_sigmaI/netI 0.1293
_diffrn_reflns_limit_h_max 15
_diffrn_reflns_limit_h_min 0
_diffrn_reflns_limit_k_max 26
_diffrn_reflns_limit_k_min 0
_diffrn_reflns_limit_l_max 20
_diffrn_reflns_limit_l_min -20
_diffrn_reflns_number 9142
_diffrn_reflns_theta_full 28.19
_diffrn_reflns_theta_max 28.19
_diffrn_reflns_theta_min 3.01
_exptl_absorpt_coefficient_mu 0.128
_exptl_absorpt_correction_type none
_exptl_crystal_colour 'pale yellow'
_exptl_crystal_density_diffrn 1.222
_exptl_crystal_density_method 'not measured'
_exptl_crystal_description 'clear prismatic'
_exptl_crystal_F_000 1456
_exptl_crystal_size_max 0.20
_exptl_crystal_size_mid 0.20
_exptl_crystal_size_min 0.20
_refine_diff_density_max 0.631
_refine_diff_density_min -0.327
_refine_diff_density_rms 0.063
_refine_ls_extinction_method none
_refine_ls_goodness_of_fit_ref 0.980
_refine_ls_hydrogen_treatment mixed
_refine_ls_matrix_type full
_refine_ls_number_parameters 482
_refine_ls_number_reflns 9142
_refine_ls_number_restraints 0
_refine_ls_restrained_S_all 0.980
_refine_ls_R_factor_all 0.1686
_refine_ls_R_factor_gt 0.0664
_refine_ls_shift/su_max 0.022
_refine_ls_shift/su_mean 0.000
_refine_ls_structure_factor_coef Fsqd
_refine_ls_weighting_details 'calc w=1/[\s^2^(Fo^2^)+(0.0806P)^2^+0.7126P] where P=(Fo^2^+2Fc^2^)/3'
_refine_ls_weighting_scheme calc
_refine_ls_wR_factor_gt 0.1362
_refine_ls_wR_factor_ref 0.1756
_reflns_number_gt 4702
_reflns_number_total 9142
_reflns_threshold_expression >2sigma(I)
_cod_data_source_file cg049591lsi20041202_103110.cif
_cod_data_source_block 1d.DMSO
_cod_depositor_comments
;
The following automatic conversions were performed:

'_symmetry_cell_setting' value 'Monoclinic' changed to 'monoclinic'
according to /home/saulius/struct/CIF-dictionaries/cif_core.dic
dictionary named 'cif_core.dic' version 2.4.1 from 2010-06-29.

Automatic conversion script
Id: cif_fix_values 1715 2011-07-08 13:25:40Z adriana 
;
_cod_original_sg_symbol_H-M P2(1)/c
_cod_database_code 4504872

loop_
_symmetry_equiv_pos_as_xyz
'x, y, z'
'-x, y+1/2, -z+1/2'
'-x, -y, -z'
'x, -y-1/2, z-1/2'

loop_
_atom_site_label
_atom_site_type_symbol
_atom_site_fract_x
_atom_site_fract_y
_atom_site_fract_z
_atom_site_U_iso_or_equiv
_atom_site_adp_type
_atom_site_occupancy
_atom_site_symmetry_multiplicity
_atom_site_calc_flag
_atom_site_refinement_flags
_atom_site_disorder_assembly
_atom_site_disorder_group
S1G S 0.13894(9) 0.05722(7) 0.92955(7) 0.0428(3) Uani 0.70 1 d P A 2
O1 O 0.55832(15) 0.03808(9) 0.88083(11) 0.0340(5) Uani 1 1 d . . .
C1 C 0.69744(19) -0.10355(12) 0.67799(15) 0.0213(6) Uani 1 1 d . . .
O2 O 0.72847(15) 0.12274(10) 0.42651(11) 0.0378(5) Uani 1 1 d . . .
C2 C 0.65476(19) -0.15016(12) 0.60954(15) 0.0209(6) Uani 1 1 d . . .
C3 C 0.5540(2) -0.15207(13) 0.56242(15) 0.0261(6) Uani 1 1 d . . .
H3 H 0.4997 -0.1186 0.5701 0.031 Uiso 1 1 calc R . .
C4 C 0.5340(2) -0.20370(14) 0.50392(16) 0.0319(7) Uani 1 1 d . . .
H4 H 0.4651 -0.2058 0.4714 0.038 Uiso 1 1 calc R . .
C5 C 0.6136(2) -0.25249(15) 0.49221(17) 0.0351(7) Uani 1 1 d . . .
H5 H 0.5984 -0.2876 0.4518 0.042 Uiso 1 1 calc R . .
C6 C 0.7148(2) -0.25058(13) 0.53860(16) 0.0308(7) Uani 1 1 d . . .
H6 H 0.7691 -0.2838 0.5300 0.037 Uiso 1 1 calc R . .
C7 C 0.73565(19) -0.19951(13) 0.59762(15) 0.0225(6) Uani 1 1 d . . .
C8 C 0.83199(19) -0.18513(12) 0.65626(15) 0.0235(6) Uani 1 1 d . . .
C9 C 0.9336(2) -0.21720(14) 0.66838(17) 0.0311(7) Uani 1 1 d . . .
H9 H 0.9489 -0.2564 0.6364 0.037 Uiso 1 1 calc R . .
C10 C 1.0118(2) -0.19118(16) 0.72754(18) 0.0382(7) Uani 1 1 d . . .
H10 H 1.0814 -0.2127 0.7360 0.046 Uiso 1 1 calc R . .
C11 C 0.9904(2) -0.13398(15) 0.77498(17) 0.0367(7) Uani 1 1 d . . .
H11 H 1.0456 -0.1168 0.8151 0.044 Uiso 1 1 calc R . .
C12 C 0.8891(2) -0.10169(14) 0.76416(16) 0.0297(6) Uani 1 1 d . . .
H12 H 0.8741 -0.0628 0.7967 0.036 Uiso 1 1 calc R . .
C13 C 0.81044(19) -0.12750(12) 0.70483(15) 0.0224(6) Uani 1 1 d . . .
C14 C 0.64713(19) -0.05164(12) 0.71007(14) 0.0197(5) Uani 1 1 d . . .
C15 C 0.60452(19) 0.00103(12) 0.74457(14) 0.0188(5) Uani 1 1 d . . .
C16 C 0.61988(18) 0.07305(12) 0.71067(14) 0.0188(5) Uani 1 1 d . . .
C17 C 0.69303(18) 0.11640(12) 0.77254(14) 0.0189(5) Uani 1 1 d . . .
C18 C 0.80053(19) 0.10488(13) 0.80292(15) 0.0244(6) Uani 1 1 d . . .
H18 H 0.8393 0.0662 0.7857 0.029 Uiso 1 1 calc R . .
C19 C 0.8509(2) 0.15168(14) 0.85966(16) 0.0289(6) Uani 1 1 d . . .
H19 H 0.9249 0.1448 0.8815 0.035 Uiso 1 1 calc R . .
C20 C 0.7938(2) 0.20799(14) 0.88438(15) 0.0283(6) Uani 1 1 d . . .
H20 H 0.8298 0.2396 0.9224 0.034 Uiso 1 1 calc R . .
C21 C 0.6855(2) 0.21903(13) 0.85478(15) 0.0251(6) Uani 1 1 d . . .
H21 H 0.6465 0.2572 0.8731 0.030 Uiso 1 1 calc R . .
C22 C 0.63484(19) 0.17309(12) 0.79760(14) 0.0206(6) Uani 1 1 d . . .
C23 C 0.52320(19) 0.17081(12) 0.75610(15) 0.0208(6) Uani 1 1 d . . .
C24 C 0.4342(2) 0.21466(14) 0.75999(17) 0.0309(7) Uani 1 1 d . . .
H24 H 0.4406 0.2546 0.7933 0.037 Uiso 1 1 calc R . .
C25 C 0.3361(2) 0.19872(15) 0.71414(17) 0.0354(7) Uani 1 1 d . . .
H25 H 0.2746 0.2280 0.7169 0.042 Uiso 1 1 calc R . .
C26 C 0.3255(2) 0.14116(15) 0.66444(16) 0.0312(7) Uani 1 1 d . . .
H26 H 0.2575 0.1317 0.6332 0.037 Uiso 1 1 calc R . .
C27 C 0.41355(19) 0.09715(13) 0.65988(15) 0.0249(6) Uani 1 1 d . . .
H27 H 0.4065 0.0574 0.6261 0.030 Uiso 1 1 calc R . .
C28 C 0.51160(18) 0.11248(12) 0.70553(14) 0.0192(5) Uani 1 1 d . . .
C29 C 0.66631(19) 0.07108(12) 0.62605(15) 0.0203(5) Uani 1 1 d . . .
C30 C 0.70522(19) 0.07171(12) 0.55743(16) 0.0226(6) Uani 1 1 d . . .
C31 C 0.75115(19) 0.07458(14) 0.47339(15) 0.0236(6) Uani 1 1 d . . .
C32 C 0.82199(18) 0.01833(13) 0.44956(14) 0.0204(6) Uani 1 1 d . . .
C33 C 0.86049(19) 0.01629(14) 0.36686(15) 0.0267(6) Uani 1 1 d . . .
H33 H 0.8410 0.0510 0.3268 0.032 Uiso 1 1 calc R . .
C34 C 0.9268(2) -0.03639(14) 0.34408(16) 0.0281(6) Uani 1 1 d . . .
H34 H 0.9529 -0.0374 0.2882 0.034 Uiso 1 1 calc R . .
C35 C 0.95620(19) -0.08795(14) 0.40146(16) 0.0271(6) Uani 1 1 d . . .
C36 C 0.91950(19) -0.08468(13) 0.48391(16) 0.0264(6) Uani 1 1 d . . .
H36 H 0.9406 -0.1187 0.5245 0.032 Uiso 1 1 calc R . .
C37 C 0.85253(19) -0.03236(13) 0.50732(15) 0.0228(6) Uani 1 1 d . . .
H37 H 0.8273 -0.0312 0.5635 0.027 Uiso 1 1 calc R . .
C38 C 0.54537(19) -0.00537(13) 0.82631(15) 0.0204(5) Uani 1 1 d . . .
C40 C 0.47405(18) -0.06452(12) 0.83841(14) 0.0188(5) Uani 1 1 d . . .
C41 C 0.41367(19) -0.09572(13) 0.77087(15) 0.0224(6) Uani 1 1 d . . .
H41 H 0.4228 -0.0818 0.7136 0.027 Uiso 1 1 calc R . .
O1G O 0.04573(16) 0.03075(13) 0.87660(13) 0.0601(7) Uani 1 1 d . A 2
C42 C 0.3402(2) -0.14698(13) 0.78639(15) 0.0247(6) Uani 1 1 d . . .
H42 H 0.2974 -0.1667 0.7398 0.030 Uiso 1 1 calc R . .
C43 C 0.32836(19) -0.16984(12) 0.86950(16) 0.0228(6) Uani 1 1 d . . .
C44 C 0.38829(19) -0.13795(13) 0.93701(15) 0.0252(6) Uani 1 1 d . . .
H44 H 0.3801 -0.1524 0.9942 0.030 Uiso 1 1 calc R . .
C45 C 0.45942(19) -0.08571(13) 0.92212(15) 0.0231(6) Uani 1 1 d . . .
H45 H 0.4986 -0.0641 0.9691 0.028 Uiso 1 1 calc R . .
C46 C 1.0243(2) -0.14656(15) 0.37513(19) 0.0413(8) Uani 1 1 d . . .
H46A H 0.9859 -0.1697 0.3264 0.062 Uiso 1 1 calc R . .
H46B H 1.0356 -0.1779 0.4233 0.062 Uiso 1 1 calc R . .
H46C H 1.0959 -0.1303 0.3585 0.062 Uiso 1 1 calc R . .
C47 C 0.2510(2) -0.22710(14) 0.88626(17) 0.0322(7) Uani 1 1 d . . .
H47A H 0.1776 -0.2091 0.8948 0.048 Uiso 1 1 calc R . .
H47B H 0.2787 -0.2516 0.9378 0.048 Uiso 1 1 calc R . .
H47C H 0.2467 -0.2578 0.8371 0.048 Uiso 1 1 calc R . .
C2G C 0.1808(3) -0.0005(3) 1.0074(2) 0.0895(16) Uani 1 1 d . A 2
H2G1 H 0.1254 -0.0034 1.0499 0.134 Uiso 1 1 calc R A 2
H2G2 H 0.2514 0.0137 1.0357 0.134 Uiso 1 1 calc R A 2
H2G3 H 0.1896 -0.0447 0.9808 0.134 Uiso 1 1 calc R A 2
C1G C 0.2581(3) 0.05720(19) 0.8700(2) 0.0590(10) Uani 1 1 d . A 2
H1G1 H 0.2682 0.0124 0.8455 0.088 Uiso 1 1 calc R A 2
H1G2 H 0.3228 0.0688 0.9079 0.088 Uiso 1 1 calc R A 2
H1G3 H 0.2491 0.0904 0.8236 0.088 Uiso 1 1 calc R A 2
S2G S 0.1609(2) 0.00340(14) 0.90333(17) 0.0413(6) Uani 0.30 1 d P B 1

loop_
_atom_site_aniso_label
_atom_site_aniso_U_11
_atom_site_aniso_U_22
_atom_site_aniso_U_33
_atom_site_aniso_U_23
_atom_site_aniso_U_13
_atom_site_aniso_U_12
S1G 0.0413(7) 0.0482(8) 0.0401(6) 0.0031(6) 0.0112(5) 0.0088(6)
O1 0.0520(12) 0.0287(11) 0.0230(9) -0.0074(9) 0.0136(9) -0.0140(9)
C1 0.0259(13) 0.0173(14) 0.0218(13) 0.0032(11) 0.0095(11) -0.0006(11)
O2 0.0502(12) 0.0352(12) 0.0293(10) 0.0112(9) 0.0117(9) 0.0125(10)
C2 0.0229(13) 0.0170(14) 0.0238(13) 0.0040(11) 0.0074(11) -0.0021(11)
C3 0.0304(14) 0.0241(15) 0.0249(13) 0.0029(12) 0.0095(12) -0.0014(12)
C4 0.0343(15) 0.0337(17) 0.0277(14) 0.0030(13) 0.0020(12) -0.0051(13)
C5 0.0469(18) 0.0277(17) 0.0314(15) -0.0067(13) 0.0076(14) -0.0106(14)
C6 0.0383(16) 0.0216(15) 0.0339(15) -0.0047(13) 0.0118(13) -0.0009(12)
C7 0.0261(13) 0.0178(14) 0.0246(13) 0.0014(11) 0.0092(11) -0.0007(11)
C8 0.0253(13) 0.0183(14) 0.0278(14) 0.0038(11) 0.0094(11) 0.0012(11)
C9 0.0345(15) 0.0245(16) 0.0350(15) 0.0008(13) 0.0079(13) 0.0082(13)
C10 0.0287(15) 0.042(2) 0.0441(17) 0.0066(15) 0.0039(14) 0.0102(14)
C11 0.0323(15) 0.0416(19) 0.0351(16) 0.0019(14) -0.0043(13) -0.0002(14)
C12 0.0304(15) 0.0281(16) 0.0309(15) 0.0016(13) 0.0036(12) 0.0004(12)
C13 0.0263(13) 0.0182(14) 0.0235(13) 0.0041(11) 0.0073(11) -0.0001(11)
C14 0.0212(12) 0.0179(14) 0.0204(12) 0.0035(11) 0.0045(10) -0.0047(11)
C15 0.0208(12) 0.0177(14) 0.0182(12) -0.0001(11) 0.0030(10) -0.0019(10)
C16 0.0217(12) 0.0163(13) 0.0190(12) -0.0016(10) 0.0054(10) -0.0018(10)
C17 0.0233(13) 0.0167(13) 0.0173(12) 0.0019(10) 0.0060(10) -0.0042(11)
C18 0.0223(13) 0.0256(15) 0.0256(13) 0.0027(12) 0.0043(11) -0.0028(11)
C19 0.0270(14) 0.0295(16) 0.0301(14) 0.0073(13) 0.0006(12) -0.0085(12)
C20 0.0367(15) 0.0256(16) 0.0232(13) -0.0011(12) 0.0051(12) -0.0149(13)
C21 0.0354(15) 0.0182(14) 0.0227(13) -0.0015(11) 0.0082(12) -0.0056(12)
C22 0.0258(13) 0.0199(14) 0.0167(12) -0.0007(11) 0.0060(11) -0.0037(11)
C23 0.0236(13) 0.0193(14) 0.0205(12) 0.0021(11) 0.0093(11) 0.0000(11)
C24 0.0343(16) 0.0256(16) 0.0339(15) -0.0043(12) 0.0103(13) 0.0066(12)
C25 0.0266(15) 0.0409(19) 0.0399(16) 0.0027(15) 0.0102(13) 0.0112(13)
C26 0.0203(13) 0.0436(19) 0.0301(15) 0.0003(14) 0.0037(12) -0.0004(13)
C27 0.0255(14) 0.0264(15) 0.0233(13) 0.0000(11) 0.0051(11) -0.0028(12)
C28 0.0230(13) 0.0183(14) 0.0171(12) 0.0004(10) 0.0075(10) -0.0016(11)
C29 0.0224(12) 0.0144(13) 0.0241(13) -0.0001(11) 0.0019(11) 0.0007(10)
C30 0.0246(13) 0.0188(14) 0.0246(13) 0.0022(11) 0.0020(11) 0.0009(11)
C31 0.0239(13) 0.0275(16) 0.0199(13) 0.0039(12) 0.0040(11) -0.0013(12)
C32 0.0181(12) 0.0252(15) 0.0183(12) 0.0002(11) 0.0028(10) -0.0034(11)
C33 0.0255(14) 0.0347(17) 0.0202(13) 0.0023(12) 0.0048(11) -0.0017(12)
C34 0.0256(14) 0.0390(18) 0.0206(13) -0.0026(13) 0.0089(11) -0.0034(13)
C35 0.0184(13) 0.0306(16) 0.0329(15) -0.0026(13) 0.0059(11) -0.0015(11)
C36 0.0246(13) 0.0261(16) 0.0289(14) 0.0048(12) 0.0058(11) -0.0018(12)
C37 0.0220(13) 0.0281(16) 0.0187(12) 0.0017(11) 0.0049(11) -0.0031(11)
C38 0.0232(13) 0.0179(14) 0.0202(13) -0.0003(11) 0.0017(11) 0.0000(11)
C40 0.0213(12) 0.0157(13) 0.0200(12) -0.0003(10) 0.0053(10) 0.0001(10)
C41 0.0274(13) 0.0234(15) 0.0167(12) -0.0001(11) 0.0049(11) -0.0027(11)
O1G 0.0339(12) 0.105(2) 0.0406(12) 0.0130(13) 0.0002(10) 0.0102(12)
C42 0.0288(14) 0.0236(15) 0.0219(13) -0.0057(11) 0.0043(11) -0.0044(12)
C43 0.0231(13) 0.0178(14) 0.0280(14) 0.0015(11) 0.0051(11) -0.0010(11)
C44 0.0294(14) 0.0266(16) 0.0197(13) 0.0067(11) 0.0034(11) -0.0014(12)
C45 0.0243(13) 0.0265(15) 0.0185(12) -0.0003(11) 0.0005(10) -0.0043(11)
C46 0.0358(16) 0.0396(19) 0.0504(18) -0.0065(15) 0.0170(14) 0.0007(14)
C47 0.0347(15) 0.0282(16) 0.0339(15) 0.0012(13) 0.0049(12) -0.0067(13)
C2G 0.053(2) 0.158(5) 0.057(2) 0.053(3) 0.0031(19) 0.016(3)
C1G 0.0445(19) 0.081(3) 0.053(2) 0.017(2) 0.0172(16) 0.0095(19)
S2G 0.0407(14) 0.0380(17) 0.0439(15) -0.0041(13) -0.0056(12) 0.0084(12)

loop_
_atom_type_symbol
_atom_type_description
_atom_type_scat_dispersion_real
_atom_type_scat_dispersion_imag
_atom_type_scat_source
C C 0.0033 0.0016 'International Tables Vol C Tables 4.2.6.8 and 6.1.1.4'
H H 0.0000 0.0000 'International Tables Vol C Tables 4.2.6.8 and 6.1.1.4'
O O 0.0106 0.0060 'International Tables Vol C Tables 4.2.6.8 and 6.1.1.4'
S S 0.1246 0.1234 'International Tables Vol C Tables 4.2.6.8 and 6.1.1.4'

loop_
_geom_angle_atom_site_label_1
_geom_angle_atom_site_label_2
_geom_angle_atom_site_label_3
_geom_angle
O1G S1G C2G 110.0(2)
O1G S1G C1G 109.50(16)
C2G S1G C1G 99.05(18)
C14 C1 C2 128.0(2)
C14 C1 C13 126.0(2)
C2 C1 C13 106.0(2)
C3 C2 C7 120.7(2)
C3 C2 C1 130.8(2)
C7 C2 C1 108.5(2)
C4 C3 C2 118.7(2)
C3 C4 C5 120.7(3)
C6 C5 C4 120.9(3)
C7 C6 C5 119.0(2)
C6 C7 C2 120.0(2)
C6 C7 C8 131.5(2)
C2 C7 C8 108.5(2)
C9 C8 C13 119.7(2)
C9 C8 C7 131.3(2)
C13 C8 C7 109.0(2)
C10 C9 C8 118.9(3)
C9 C10 C11 121.2(3)
C10 C11 C12 120.6(3)
C13 C12 C11 118.5(3)
C12 C13 C8 121.1(2)
C12 C13 C1 130.8(2)
C8 C13 C1 108.1(2)
C15 C14 C1 175.7(3)
C14 C15 C38 120.5(2)
C14 C15 C16 122.89(19)
C38 C15 C16 116.35(19)
C29 C16 C28 110.36(19)
C29 C16 C17 109.85(18)
C28 C16 C17 101.87(18)
C29 C16 C15 110.28(19)
C28 C16 C15 111.67(18)
C17 C16 C15 112.54(19)
C18 C17 C22 121.5(2)
C18 C17 C16 128.3(2)
C22 C17 C16 110.2(2)
C17 C18 C19 118.2(2)
C20 C19 C18 120.6(2)
C21 C20 C19 121.2(2)
C20 C21 C22 118.7(2)
C21 C22 C17 119.8(2)
C21 C22 C23 131.4(2)
C17 C22 C23 108.8(2)
C24 C23 C28 119.5(2)
C24 C23 C22 131.3(2)
C28 C23 C22 109.2(2)
C25 C24 C23 118.6(3)
C26 C25 C24 121.5(2)
C25 C26 C27 120.5(2)
C28 C27 C26 118.5(2)
C27 C28 C23 121.5(2)
C27 C28 C16 128.6(2)
C23 C28 C16 109.9(2)
C30 C29 C16 177.8(3)
C29 C30 C31 178.2(3)
O2 C31 C30 118.9(2)
O2 C31 C32 123.5(2)
C30 C31 C32 117.6(2)
C37 C32 C33 119.1(2)
C37 C32 C31 121.4(2)
C33 C32 C31 119.4(2)
C34 C33 C32 119.7(2)
C33 C34 C35 121.3(2)
C34 C35 C36 118.5(2)
C34 C35 C46 121.1(2)
C36 C35 C46 120.4(2)
C37 C36 C35 120.7(2)
C36 C37 C32 120.6(2)
O1 C38 C40 121.6(2)
O1 C38 C15 119.0(2)
C40 C38 C15 119.4(2)
C41 C40 C45 118.8(2)
C41 C40 C38 122.7(2)
C45 C40 C38 118.2(2)
C42 C41 C40 120.5(2)
C41 C42 C43 120.8(2)
C42 C43 C44 118.4(2)
C42 C43 C47 120.9(2)
C44 C43 C47 120.7(2)
C45 C44 C43 121.0(2)
C44 C45 C40 120.4(2)

loop_
_geom_bond_atom_site_label_1
_geom_bond_atom_site_label_2
_geom_bond_distance
S1G O1G 1.455(2)
S1G C2G 1.723(4)
S1G C1G 1.775(3)
O1 C38 1.216(3)
C1 C14 1.316(3)
C1 C2 1.482(3)
C1 C13 1.487(3)
O2 C31 1.225(3)
C2 C3 1.386(3)
C2 C7 1.410(3)
C3 C4 1.385(4)
C4 C5 1.391(4)
C5 C6 1.385(4)
C6 C7 1.383(3)
C7 C8 1.465(3)
C8 C9 1.391(3)
C8 C13 1.408(3)
C9 C10 1.380(4)
C10 C11 1.391(4)
C11 C12 1.389(4)
C12 C13 1.384(4)
C14 C15 1.301(3)
C15 C38 1.514(3)
C15 C16 1.542(3)
C16 C29 1.473(3)
C16 C28 1.529(3)
C16 C17 1.533(3)
C17 C18 1.379(3)
C17 C22 1.400(3)
C18 C19 1.397(4)
C19 C20 1.385(4)
C20 C21 1.383(4)
C21 C22 1.391(3)
C22 C23 1.465(3)
C23 C24 1.394(3)
C23 C28 1.404(3)
C24 C25 1.386(4)
C25 C26 1.383(4)
C26 C27 1.388(4)
C27 C28 1.381(3)
C29 C30 1.202(3)
C30 C31 1.463(3)
C31 C32 1.474(3)
C32 C37 1.386(3)
C32 C33 1.405(3)
C33 C34 1.383(4)
C34 C35 1.392(4)
C35 C36 1.394(3)
C35 C46 1.503(4)
C36 C37 1.385(3)
C38 C40 1.480(3)
C40 C41 1.390(3)
C40 C45 1.397(3)
C41 C42 1.387(3)
C42 C43 1.393(3)
C43 C44 1.393(3)
C43 C47 1.510(3)
C44 C45 1.381(3)

loop_
_geom_torsion_atom_site_label_1
_geom_torsion_atom_site_label_2
_geom_torsion_atom_site_label_3
_geom_torsion_atom_site_label_4
_geom_torsion
C14 C1 C2 C3 -0.2(4)
C13 C1 C2 C3 179.3(2)
C14 C1 C2 C7 -178.3(2)
C13 C1 C2 C7 1.2(2)
C7 C2 C3 C4 0.5(3)
C1 C2 C3 C4 -177.3(2)
C2 C3 C4 C5 -0.4(4)
C3 C4 C5 C6 -0.1(4)
C4 C5 C6 C7 0.5(4)
C5 C6 C7 C2 -0.4(4)
C5 C6 C7 C8 178.7(2)
C3 C2 C7 C6 -0.1(3)
C1 C2 C7 C6 178.1(2)
C3 C2 C7 C8 -179.4(2)
C1 C2 C7 C8 -1.1(2)
C6 C7 C8 C9 2.6(4)
C2 C7 C8 C9 -178.3(2)
C6 C7 C8 C13 -178.6(2)
C2 C7 C8 C13 0.5(3)
C13 C8 C9 C10 -0.6(4)
C7 C8 C9 C10 178.1(2)
C8 C9 C10 C11 0.2(4)
C9 C10 C11 C12 0.3(4)
C10 C11 C12 C13 -0.4(4)
C11 C12 C13 C8 0.0(4)
C11 C12 C13 C1 -178.4(2)
C9 C8 C13 C12 0.6(4)
C7 C8 C13 C12 -178.5(2)
C9 C8 C13 C1 179.3(2)
C7 C8 C13 C1 0.3(3)
C14 C1 C13 C12 -2.8(4)
C2 C1 C13 C12 177.6(2)
C14 C1 C13 C8 178.6(2)
C2 C1 C13 C8 -0.9(2)
C2 C1 C14 C15 -168(3)
C13 C1 C14 C15 13(3)
C1 C14 C15 C38 -98(3)
C1 C14 C15 C16 76(3)
C14 C15 C16 C29 12.3(3)
C38 C15 C16 C29 -173.2(2)
C14 C15 C16 C28 135.4(2)
C38 C15 C16 C28 -50.1(3)
C14 C15 C16 C17 -110.7(3)
C38 C15 C16 C17 63.7(3)
C29 C16 C17 C18 -64.5(3)
C28 C16 C17 C18 178.5(2)
C15 C16 C17 C18 58.8(3)
C29 C16 C17 C22 116.0(2)
C28 C16 C17 C22 -1.0(2)
C15 C16 C17 C22 -120.7(2)
C22 C17 C18 C19 -0.3(3)
C16 C17 C18 C19 -179.7(2)
C17 C18 C19 C20 0.0(3)
C18 C19 C20 C21 0.9(4)
C19 C20 C21 C22 -1.5(3)
C20 C21 C22 C17 1.2(3)
C20 C21 C22 C23 179.6(2)
C18 C17 C22 C21 -0.3(3)
C16 C17 C22 C21 179.20(19)
C18 C17 C22 C23 -179.1(2)
C16 C17 C22 C23 0.4(2)
C21 C22 C23 C24 1.4(4)
C17 C22 C23 C24 179.9(2)
C21 C22 C23 C28 -178.2(2)
C17 C22 C23 C28 0.3(3)
C28 C23 C24 C25 0.7(3)
C22 C23 C24 C25 -178.9(2)
C23 C24 C25 C26 -0.7(4)
C24 C25 C26 C27 0.6(4)
C25 C26 C27 C28 -0.4(4)
C26 C27 C28 C23 0.4(3)
C26 C27 C28 C16 -179.5(2)
C24 C23 C28 C27 -0.5(3)
C22 C23 C28 C27 179.1(2)
C24 C23 C28 C16 179.4(2)
C22 C23 C28 C16 -1.0(2)
C29 C16 C28 C27 64.4(3)
C17 C16 C28 C27 -179.0(2)
C15 C16 C28 C27 -58.6(3)
C29 C16 C28 C23 -115.4(2)
C17 C16 C28 C23 1.2(2)
C15 C16 C28 C23 121.5(2)
C28 C16 C29 C30 75(7)
C17 C16 C29 C30 -37(7)
C15 C16 C29 C30 -161(7)
C16 C29 C30 C31 -41(13)
C29 C30 C31 O2 -5(9)
C29 C30 C31 C32 175(100)
O2 C31 C32 C37 174.8(2)
C30 C31 C32 C37 -5.8(3)
O2 C31 C32 C33 -4.6(4)
C30 C31 C32 C33 174.9(2)
C37 C32 C33 C34 0.8(4)
C31 C32 C33 C34 -179.9(2)
C32 C33 C34 C35 0.3(4)
C33 C34 C35 C36 -1.6(4)
C33 C34 C35 C46 177.4(2)
C34 C35 C36 C37 2.0(4)
C46 C35 C36 C37 -177.1(2)
C35 C36 C37 C32 -0.9(4)
C33 C32 C37 C36 -0.4(4)
C31 C32 C37 C36 -179.7(2)
C14 C15 C38 O1 140.2(3)
C16 C15 C38 O1 -34.4(3)
C14 C15 C38 C40 -39.2(3)
C16 C15 C38 C40 146.2(2)
O1 C38 C40 C41 147.2(2)
C15 C38 C40 C41 -33.4(3)
O1 C38 C40 C45 -26.8(4)
C15 C38 C40 C45 152.6(2)
C45 C40 C41 C42 0.0(4)
C38 C40 C41 C42 -174.0(2)
C40 C41 C42 C43 -2.3(4)
C41 C42 C43 C44 2.9(4)
C41 C42 C43 C47 -178.1(2)
C42 C43 C44 C45 -1.2(4)
C47 C43 C44 C45 179.8(2)
C43 C44 C45 C40 -1.1(4)
C41 C40 C45 C44 1.7(4)
C38 C40 C45 C44 175.9(2)
